data_4337110
loop_
_publ_author_name
'Li, Xing-Jun'
'Jiang, Fei-Long'
'Wu, Ming-Yan'
'Chen, Lian'
'Qian, Jin-Jie'
'Zhou, Kang'
'Yuan, Da-Qiang'
'Hong, Mao-Chun'

_publ_section_title
;
 Construction of Two Microporous Metal-Organic Frameworks with flu and pyr
 Topologies Based on Zn4(\m3-OH)2(CO2)6 and Zn6(\m6-O)(CO2)6 Secondary
 Building Units.
;
_journal_issue 2
_journal_name_full 'Inorganic chemistry'
_journal_page_first 1032
_journal_page_last 1038
_journal_paper_doi 10.1021/ic402481b
_journal_volume 53
_journal_year 2014
_chemical_formula_moiety 'C42 H30 N0 O18 P2 Zn4'
_chemical_formula_sum 'C42 H30 N0 O18 P2 Zn4'
_chemical_formula_weight 1146.08
_chemical_name_systematic
; 
 ? 
;
_space_group_IT_number 14
_symmetry_cell_setting monoclinic
_symmetry_space_group_name_Hall '-P 2ybc'
_symmetry_space_group_name_H-M 'P 1 21/c 1'
_atom_sites_solution_hydrogens geom
_atom_sites_solution_primary direct
_atom_sites_solution_secondary difmap
_audit_creation_method SHELXL-97
_cell_angle_alpha 90.00
_cell_angle_beta 107.969(3)
_cell_angle_gamma 90.00
_cell_formula_units_Z 2
_cell_length_a 13.710(3)
_cell_length_b 14.753(3)
_cell_length_c 20.027(4)
_cell_measurement_reflns_used 10044
_cell_measurement_temperature 100(2)
_cell_measurement_theta_max 27.5555
_cell_measurement_theta_min 3.1242
_cell_volume 3853.2(14)
_computing_cell_refinement 'CrystalClear (Rigaku Inc., 2007)'
_computing_data_collection 'CrystalClear (Rigaku Inc., 2007)'
_computing_data_reduction 'CrystalClear (Rigaku Inc., 2007)'
_computing_molecular_graphics 'Bruker SHELXTL'
_computing_publication_material 'Bruker SHELXTL'
_computing_structure_refinement 'SHELXL-97 (Sheldrick, 1997)'
_computing_structure_solution 'SHELXS-97 (Sheldrick, 1990)'
_diffrn_ambient_temperature 100(2)
_diffrn_measured_fraction_theta_full 0.991
_diffrn_measured_fraction_theta_max 0.991
_diffrn_measurement_device_type CCD_Profile_fitting
_diffrn_measurement_method '\w scan'
_diffrn_radiation_monochromator graphite
_diffrn_radiation_source 'fine-focus sealed tube'
_diffrn_radiation_type MoK\a
_diffrn_radiation_wavelength 0.71073
_diffrn_reflns_av_R_equivalents 0.0299
_diffrn_reflns_av_sigmaI/netI 0.0230
_diffrn_reflns_limit_h_max 16
_diffrn_reflns_limit_h_min -16
_diffrn_reflns_limit_k_max 17
_diffrn_reflns_limit_k_min -17
_diffrn_reflns_limit_l_max 24
_diffrn_reflns_limit_l_min -24
_diffrn_reflns_number 32031
_diffrn_reflns_theta_full 25.50
_diffrn_reflns_theta_max 25.50
_diffrn_reflns_theta_min 2.96
_exptl_absorpt_coefficient_mu 1.316
_exptl_absorpt_correction_T_max 1.0000
_exptl_absorpt_correction_T_min 0.7956
_exptl_absorpt_correction_type multi-scan
_exptl_absorpt_process_details 'Sphere (Rigaku CrystalClear)'
_exptl_crystal_colour colorless
_exptl_crystal_density_diffrn 0.988
_exptl_crystal_density_method 'not measured'
_exptl_crystal_description prism
_exptl_crystal_F_000 1152
_exptl_crystal_size_max 0.24
_exptl_crystal_size_mid 0.18
_exptl_crystal_size_min 0.05
_platon_squeeze_details
;
;
_refine_diff_density_max 1.008
_refine_diff_density_min -0.902
_refine_diff_density_rms 0.091
_refine_ls_extinction_method none
_refine_ls_goodness_of_fit_ref 1.003
_refine_ls_hydrogen_treatment mixed
_refine_ls_matrix_type full
_refine_ls_number_parameters 307
_refine_ls_number_reflns 7117
_refine_ls_number_restraints 4
_refine_ls_restrained_S_all 1.009
_refine_ls_R_factor_all 0.0498
_refine_ls_R_factor_gt 0.0470
_refine_ls_shift/su_max 0.001
_refine_ls_shift/su_mean 0.000
_refine_ls_structure_factor_coef Fsqd
_refine_ls_weighting_details 'calc w=1/[\s^2^(Fo^2^)+(0.1350P)^2^+0.6840P] where P=(Fo^2^+2Fc^2^)/3'
_refine_ls_weighting_scheme calc
_refine_ls_wR_factor_gt 0.1600
_refine_ls_wR_factor_ref 0.1646
_reflns_number_gt 6423
_reflns_number_total 7117
_reflns_threshold_expression >2sigma(I)
_cod_data_source_file ic402481b_si_002.cif
_cod_data_source_block complex-1
_cod_depositor_comments
;
The following automatic conversions were performed:

'_exptl_absorpt_correction_type' value 'Multi-scan' changed to
'multi-scan' according to
/usr/data/users/saulius/automatic-downloads/current/ACS/lib/dictionaries/cif_core.dic
dictionary named 'cif_core.dic' version 2.4.2 from 2011-04-26.

Automatic conversion script
Id: cif_fix_values 2281 2013-09-26 08:29:07Z andrius 
;
_cod_original_cell_volume 3853.1(14)
_cod_original_sg_symbol_H-M P21/c
_cod_database_code 4337110

loop_
_symmetry_equiv_pos_as_xyz
'x, y, z'
'-x, y+1/2, -z+1/2'
'-x, -y, -z'
'x, -y-1/2, z-1/2'

loop_
_atom_site_label
_atom_site_type_symbol
_atom_site_fract_x
_atom_site_fract_y
_atom_site_fract_z
_atom_site_U_iso_or_equiv
_atom_site_adp_type
_atom_site_occupancy
_atom_site_symmetry_multiplicity
_atom_site_calc_flag
_atom_site_refinement_flags
Zn2 Zn 0.40155(2) 0.974803(19) 0.437866(15) 0.03312(14) Uani 1 1 d .
Zn1 Zn 0.64838(2) 0.90111(3) 0.447148(15) 0.04422(15) Uani 1 1 d .
P1 P 0.72426(5) 0.97341(4) 0.30400(3) 0.02874(18) Uani 1 1 d .
O3 O 0.67001(14) 0.95921(13) 0.35710(9) 0.0355(4) Uani 1 1 d .
O4 O 0.45182(17) 1.31415(14) 0.11301(12) 0.0491(5) Uani 1 1 d .
C15 C 0.70116(19) 0.88159(18) 0.24157(13) 0.0332(5) Uani 1 1 d .
C8 C 0.8604(2) 0.98347(18) 0.34254(14) 0.0347(6) Uani 1 1 d .
O6 O 1.21072(16) 1.06765(18) 0.49370(12) 0.0554(6) Uani 1 1 d .
O9 O 0.63642(19) 0.58086(16) 0.12536(12) 0.0566(6) Uani 1 1 d .
C1 C 0.6784(2) 1.07458(17) 0.25363(14) 0.0337(5) Uani 1 1 d .
O5 O 0.60718(19) 1.35672(16) 0.10874(13) 0.0580(6) Uani 1 1 d .
O7 O 1.24359(16) 0.95582(18) 0.42823(15) 0.0612(7) Uani 1 1 d .
C4 C 0.5939(2) 1.22473(18) 0.17097(15) 0.0392(6) Uani 1 1 d .
C5 C 0.5469(2) 1.30510(18) 0.12709(14) 0.0393(6) Uani 1 1 d .
O8 O 0.6284(2) 0.67218(18) 0.03597(12) 0.0655(7) Uani 1 1 d .
C3 C 0.5319(2) 1.1652(2) 0.1940(2) 0.0555(9) Uani 1 1 d .
H3 H 0.4617 1.1755 0.1819 0.067 Uiso 1 1 calc R
C6 C 0.6975(2) 1.2065(2) 0.1888(2) 0.0596(9) Uani 1 1 d .
H6 H 0.7398 1.2448 0.1732 0.072 Uiso 1 1 calc R
H1 H 0.567(3) 1.0513(19) 0.435(2) 0.072 Uiso 1 1 d D
O1 O 0.56004(14) 1.00525(15) 0.45858(10) 0.0395(4) Uani 1 1 d D
C11 C 1.0710(2) 0.9985(2) 0.41064(15) 0.0414(6) Uani 1 1 d .
C2 C 0.5744(2) 1.0911(2) 0.2345(2) 0.0546(9) Uani 1 1 d .
H2 H 0.5322 1.0517 0.2493 0.066 Uiso 1 1 calc R
C12 C 1.1854(2) 1.0076(2) 0.44694(15) 0.0411(6) Uani 1 1 d .
C21 C 0.6722(3) 0.8000(2) 0.26099(17) 0.0612(10) Uani 1 1 d .
H21 H 0.6652 0.7927 0.3054 0.073 Uiso 1 1 calc R
C9 C 0.8986(2) 1.0478(3) 0.3945(2) 0.0584(9) Uani 1 1 d .
H9 H 0.8533 1.0862 0.4070 0.070 Uiso 1 1 calc R
C10 C 1.0019(2) 1.0560(3) 0.42765(19) 0.0570(8) Uani 1 1 d .
H10 H 1.0259 1.1003 0.4618 0.068 Uiso 1 1 calc R
C7 C 0.7393(2) 1.1322(2) 0.2294(2) 0.0567(9) Uani 1 1 d .
H7 H 0.8092 1.1208 0.2406 0.068 Uiso 1 1 calc R
C16 C 0.7126(4) 0.8913(2) 0.17612(19) 0.0681(11) Uani 1 1 d .
H16 H 0.7333 0.9466 0.1628 0.082 Uiso 1 1 calc R
C20 C 0.6531(4) 0.7274(2) 0.21437(19) 0.0660(11) Uani 1 1 d .
H20 H 0.6333 0.6719 0.2280 0.079 Uiso 1 1 calc R
C17 C 0.6931(4) 0.8184(3) 0.12984(18) 0.0691(11) Uani 1 1 d .
H17 H 0.7006 0.8254 0.0855 0.083 Uiso 1 1 calc R
C13 C 1.0341(3) 0.9340(3) 0.3606(3) 0.0783(14) Uani 1 1 d .
H13 H 1.0796 0.8945 0.3494 0.094 Uiso 1 1 calc R
C14 C 0.9298(3) 0.9260(3) 0.3258(3) 0.0783(14) Uani 1 1 d .
H14 H 0.9063 0.8821 0.2913 0.094 Uiso 1 1 calc R
H2A H 0.731(3) 0.7155(12) 0.435(3) 0.094 Uiso 1 1 d D
H2B H 0.8140(11) 0.760(3) 0.455(3) 0.094 Uiso 1 1 d D
O2 O 0.7456(5) 0.7752(4) 0.4365(3) 0.1327(16) Uani 1 1 d D
C18 C 0.6629(2) 0.7367(2) 0.14880(15) 0.0418(6) Uani 1 1 d .
C19 C 0.6405(2) 0.6573(2) 0.09895(16) 0.0448(7) Uani 1 1 d .

loop_
_atom_site_aniso_label
_atom_site_aniso_U_11
_atom_site_aniso_U_22
_atom_site_aniso_U_33
_atom_site_aniso_U_23
_atom_site_aniso_U_13
_atom_site_aniso_U_12
Zn2 0.0319(2) 0.0378(2) 0.0270(2) -0.00272(10) 0.00504(15) -0.00137(10)
Zn1 0.0314(2) 0.0751(3) 0.0247(2) -0.00486(13) 0.00655(15) -0.01692(14)
P1 0.0239(3) 0.0373(3) 0.0245(3) -0.0002(2) 0.0067(3) -0.0021(2)
O3 0.0343(10) 0.0450(10) 0.0291(9) 0.0024(7) 0.0125(8) -0.0029(7)
O4 0.0574(14) 0.0432(11) 0.0535(13) 0.0135(9) 0.0269(11) 0.0090(9)
C15 0.0273(12) 0.0432(13) 0.0293(13) -0.0045(10) 0.0090(10) 0.0002(10)
C8 0.0258(12) 0.0460(14) 0.0308(13) 0.0005(10) 0.0064(10) -0.0028(10)
O6 0.0265(10) 0.0825(16) 0.0511(13) -0.0041(12) 0.0029(9) 0.0027(10)
O9 0.0610(14) 0.0566(13) 0.0447(12) -0.0170(10) 0.0054(11) -0.0044(11)
C1 0.0310(13) 0.0384(12) 0.0320(13) 0.0014(10) 0.0103(10) -0.0035(10)
O5 0.0584(14) 0.0502(12) 0.0642(15) 0.0256(10) 0.0173(12) -0.0072(10)
O7 0.0257(10) 0.0694(15) 0.0824(18) -0.0114(12) 0.0078(11) -0.0001(10)
C4 0.0474(16) 0.0350(13) 0.0392(14) 0.0035(10) 0.0190(12) -0.0031(11)
C5 0.0506(17) 0.0369(13) 0.0337(13) 0.0013(10) 0.0176(12) -0.0040(11)
O8 0.0918(19) 0.0694(15) 0.0332(12) -0.0165(10) 0.0164(12) 0.0091(13)
C3 0.0390(16) 0.0547(18) 0.080(2) 0.0287(16) 0.0282(16) 0.0106(13)
C6 0.0395(16) 0.0625(19) 0.077(2) 0.0280(17) 0.0174(16) -0.0135(14)
O1 0.0329(10) 0.0603(12) 0.0259(9) 0.0024(8) 0.0100(8) -0.0065(9)
C11 0.0266(13) 0.0575(16) 0.0387(15) 0.0053(12) 0.0081(11) -0.0020(12)
C2 0.0366(16) 0.0520(17) 0.082(2) 0.0291(16) 0.0276(16) 0.0031(12)
C12 0.0275(13) 0.0536(15) 0.0390(15) 0.0084(12) 0.0056(11) -0.0025(12)
C21 0.105(3) 0.0518(18) 0.0405(17) -0.0112(13) 0.0417(19) -0.0227(18)
C9 0.0311(15) 0.075(2) 0.064(2) -0.0244(17) 0.0079(15) 0.0049(14)
C10 0.0356(16) 0.073(2) 0.056(2) -0.0236(16) 0.0049(14) -0.0036(14)
C7 0.0297(14) 0.066(2) 0.072(2) 0.0271(17) 0.0127(15) -0.0072(13)
C16 0.118(4) 0.0528(19) 0.0442(19) -0.0059(14) 0.041(2) -0.0204(19)
C20 0.107(3) 0.0529(18) 0.0522(19) -0.0170(15) 0.046(2) -0.0318(19)
C17 0.121(3) 0.060(2) 0.0388(17) -0.0070(14) 0.042(2) -0.011(2)
C13 0.0304(16) 0.089(3) 0.107(3) -0.050(3) 0.0098(18) 0.0039(17)
C14 0.0327(17) 0.093(3) 0.099(3) -0.053(3) 0.0060(19) -0.0010(17)
O2 0.142(4) 0.116(3) 0.139(4) -0.016(3) 0.042(3) 0.031(3)
C18 0.0365(14) 0.0517(16) 0.0357(14) -0.0102(11) 0.0089(12) 0.0015(11)
C19 0.0388(15) 0.0530(17) 0.0392(16) -0.0126(12) 0.0070(12) 0.0033(12)

loop_
_atom_type_symbol
_atom_type_description
_atom_type_scat_dispersion_real
_atom_type_scat_dispersion_imag
_atom_type_scat_source
C C 0.0033 0.0016 'International Tables Vol C Tables 4.2.6.8 and 6.1.1.4'
H H 0.0000 0.0000 'International Tables Vol C Tables 4.2.6.8 and 6.1.1.4'
N N 0.0061 0.0033 'International Tables Vol C Tables 4.2.6.8 and 6.1.1.4'
O O 0.0106 0.0060 'International Tables Vol C Tables 4.2.6.8 and 6.1.1.4'
P P 0.1023 0.0942 'International Tables Vol C Tables 4.2.6.8 and 6.1.1.4'
Zn Zn 0.2839 1.4301 'International Tables Vol C Tables 4.2.6.8 and 6.1.1.4'

loop_
_geom_angle_atom_site_label_1
_geom_angle_atom_site_label_2
_geom_angle_atom_site_label_3
_geom_angle
_geom_angle_site_symmetry_1
_geom_angle_site_symmetry_3
O5 Zn2 O9 115.61(11) 2_645 2_655
O5 Zn2 O1 125.61(10) 2_645 3_676
O9 Zn2 O1 118.74(10) 2_655 3_676
O5 Zn2 O1 100.87(10) 2_645 .
O9 Zn2 O1 90.52(9) 2_655 .
O1 Zn2 O1 80.82(8) 3_676 .
O5 Zn2 O7 85.94(10) 2_645 1_455
O9 Zn2 O7 89.23(11) 2_655 1_455
O1 Zn2 O7 92.77(10) 3_676 1_455
O1 Zn2 O7 172.55(9) . 1_455
O5 Zn2 Zn2 119.85(7) 2_645 3_676
O9 Zn2 Zn2 108.15(8) 2_655 3_676
O1 Zn2 Zn2 41.98(5) 3_676 3_676
O1 Zn2 Zn2 38.84(5) . 3_676
O7 Zn2 Zn2 134.63(8) 1_455 3_676
O6 Zn1 O4 150.94(10) 3_776 2_645
O6 Zn1 O1 105.31(9) 3_776 .
O4 Zn1 O1 103.52(9) 2_645 .
O6 Zn1 O3 92.78(9) 3_776 .
O4 Zn1 O3 89.84(8) 2_645 .
O1 Zn1 O3 92.03(8) . .
O6 Zn1 O8 88.41(11) 3_776 4_576
O4 Zn1 O8 86.39(10) 2_645 4_576
O1 Zn1 O8 93.13(10) . 4_576
O3 Zn1 O8 174.20(9) . 4_576
O6 Zn1 O2 76.19(17) 3_776 .
O4 Zn1 O2 74.85(17) 2_645 .
O1 Zn1 O2 176.90(18) . .
O3 Zn1 O2 90.61(16) . .
O8 Zn1 O2 84.16(17) 4_576 .
O3 P1 C8 112.80(12) . .
O3 P1 C1 110.58(12) . .
C8 P1 C1 108.02(12) . .
O3 P1 C15 111.71(12) . .
C8 P1 C15 107.30(12) . .
C1 P1 C15 106.12(13) . .
P1 O3 Zn1 154.89(13) . .
C5 O4 Zn1 132.89(18) . 2_655
C21 C15 C16 119.6(3) . .
C21 C15 P1 118.1(2) . .
C16 C15 P1 122.4(2) . .
C9 C8 C14 118.1(3) . .
C9 C8 P1 118.8(2) . .
C14 C8 P1 123.0(2) . .
C12 O6 Zn1 127.1(2) . 3_776
C19 O9 Zn2 118.6(2) . 2_645
C7 C1 C2 118.6(3) . .
C7 C1 P1 124.2(2) . .
C2 C1 P1 117.0(2) . .
C5 O5 Zn2 136.6(2) . 2_655
C12 O7 Zn2 128.3(2) . 1_655
C6 C4 C3 118.3(3) . .
C6 C4 C5 121.9(2) . .
C3 C4 C5 119.8(3) . .
O4 C5 O5 126.9(3) . .
O4 C5 C4 116.5(2) . .
O5 C5 C4 116.6(3) . .
C19 O8 Zn1 137.3(2) . 4_575
C2 C3 C4 120.3(3) . .
C2 C3 H3 119.9 . .
C4 C3 H3 119.9 . .
C7 C6 C4 121.0(3) . .
C7 C6 H6 119.5 . .
C4 C6 H6 119.5 . .
Zn2 O1 Zn1 104.80(9) 3_676 .
Zn2 O1 Zn2 99.18(8) 3_676 .
Zn1 O1 Zn2 115.48(10) . .
Zn2 O1 H1 115(3) 3_676 .
Zn1 O1 H1 112(3) . .
Zn2 O1 H1 110(3) . .
C13 C11 C10 118.7(3) . .
C13 C11 C12 120.7(3) . .
C10 C11 C12 120.7(3) . .
C3 C2 C1 121.0(3) . .
C3 C2 H2 119.5 . .
C1 C2 H2 119.5 . .
O7 C12 O6 127.0(3) . .
O7 C12 C11 117.7(3) . .
O6 C12 C11 115.3(3) . .
C15 C21 C20 120.0(3) . .
C15 C21 H21 120.0 . .
C20 C21 H21 120.0 . .
C10 C9 C8 121.2(3) . .
C10 C9 H9 119.4 . .
C8 C9 H9 119.4 . .
C9 C10 C11 120.5(3) . .
C9 C10 H10 119.7 . .
C11 C10 H10 119.7 . .
C6 C7 C1 120.7(3) . .
C6 C7 H7 119.6 . .
C1 C7 H7 119.6 . .
C15 C16 C17 120.0(3) . .
C15 C16 H16 120.0 . .
C17 C16 H16 120.0 . .
C18 C20 C21 120.9(3) . .
C18 C20 H20 119.5 . .
C21 C20 H20 119.5 . .
C18 C17 C16 120.7(3) . .
C18 C17 H17 119.7 . .
C16 C17 H17 119.7 . .
C11 C13 C14 121.4(3) . .
C11 C13 H13 119.3 . .
C14 C13 H13 119.3 . .
C13 C14 C8 120.2(3) . .
C13 C14 H14 119.9 . .
C8 C14 H14 119.9 . .
Zn1 O2 H2A 131(3) . .
Zn1 O2 H2B 134(3) . .
H2A O2 H2B 87.8(18) . .
C17 C18 C20 118.9(3) . .
C17 C18 C19 121.3(3) . .
C20 C18 C19 119.9(3) . .
O8 C19 O9 125.4(3) . .
O8 C19 C18 118.2(3) . .
O9 C19 C18 116.5(3) . .

loop_
_geom_bond_atom_site_label_1
_geom_bond_atom_site_label_2
_geom_bond_distance
_geom_bond_site_symmetry_2
Zn2 O5 1.963(2) 2_645
Zn2 O9 1.979(2) 2_655
Zn2 O1 1.9978(19) 3_676
Zn2 O1 2.131(2) .
Zn2 O7 2.132(2) 1_455
Zn2 Zn2 3.1446(7) 3_676
Zn1 O6 1.984(2) 3_776
Zn1 O4 1.991(2) 2_645
Zn1 O1 2.013(2) .
Zn1 O3 2.0988(18) .
Zn1 O8 2.170(2) 4_576
Zn1 O2 2.335(5) .
P1 O3 1.4885(19) .
P1 C8 1.793(3) .
P1 C1 1.803(3) .
P1 C15 1.804(3) .
O4 C5 1.253(4) .
O4 Zn1 1.991(2) 2_655
C15 C21 1.362(4) .
C15 C16 1.375(4) .
C8 C9 1.386(4) .
C8 C14 1.390(5) .
O6 C12 1.257(4) .
O6 Zn1 1.984(2) 3_776
O9 C19 1.254(4) .
O9 Zn2 1.979(2) 2_645
C1 C7 1.379(4) .
C1 C2 1.380(4) .
O5 C5 1.259(4) .
O5 Zn2 1.963(2) 2_655
O7 C12 1.244(4) .
O7 Zn2 2.132(2) 1_655
C4 C6 1.381(4) .
C4 C3 1.395(4) .
C4 C5 1.498(4) .
O8 C19 1.240(4) .
O8 Zn1 2.170(2) 4_575
C3 C2 1.379(4) .
C3 H3 0.9300 .
C6 C7 1.379(5) .
C6 H6 0.9300 .
O1 Zn2 1.9978(19) 3_676
O1 H1 0.852(10) .
C11 C13 1.361(5) .
C11 C10 1.390(5) .
C11 C12 1.517(4) .
C2 H2 0.9300 .
C21 C20 1.391(4) .
C21 H21 0.9300 .
C9 C10 1.372(5) .
C9 H9 0.9300 .
C10 H10 0.9300 .
C7 H7 0.9300 .
C16 C17 1.391(5) .
C16 H16 0.9300 .
C20 C18 1.368(4) .
C20 H20 0.9300 .
C17 C18 1.366(5) .
C17 H17 0.9300 .
C13 C14 1.388(5) .
C13 H13 0.9300 .
C14 H14 0.9300 .
O2 H2A 0.902(10) .
O2 H2B 0.924(10) .
C18 C19 1.508(4) .

loop_
_platon_squeeze_void_nr
_platon_squeeze_void_average_x
_platon_squeeze_void_average_y
_platon_squeeze_void_average_z
_platon_squeeze_void_volume
_platon_squeeze_void_count_electrons
1 -0.004 -0.006 -0.003 2060.1 33.0
